data_4036887
loop_
_publ_author_name
'Chen, Kai'
'Wu, Feng'
'Ye, Lijuan'
'Tian, Zi-You'
'Yu, Zhi-Xiang'
'Zhu, Shifa'

_publ_section_title
;
 Cycloaddition Reaction of Vinylphenylfurans and Dimethyl
 Acetylenedicarboxylate to [8 + 2] Isomers via Tandem [4 + 2]/Diradical
 Alkene-Alkene Coupling/[1,3]-H Shift Reactions: Experimental Exploration
 and DFT Understanding of Reaction Mechanisms.
;
_journal_issue 18
_journal_name_full 'The Journal of organic chemistry'
_journal_page_first 8155
_journal_page_last 8168
_journal_paper_doi 10.1021/acs.joc.6b00792
_journal_volume 81
_journal_year 2016
_chemical_formula_sum 'C18 H16 O5'
_chemical_formula_weight 312.31
_space_group_IT_number 14
_space_group_name_Hall '-P 2ybc'
_space_group_name_H-M_alt 'P 1 21/c 1'
_symmetry_space_group_name_H-M 'P 1 21/c 1'
_atom_sites_solution_hydrogens geom
_atom_sites_solution_primary direct
_atom_sites_solution_secondary difmap
_audit_creation_method SHELXL-97
_cell_angle_alpha 90.00
_cell_angle_beta 108.004(5)
_cell_angle_gamma 90.00
_cell_formula_units_Z 4
_cell_length_a 8.1905(3)
_cell_length_b 22.6990(8)
_cell_length_c 8.3591(4)
_cell_measurement_temperature 293(2)
_cell_volume 1478.00(11)
_computing_structure_refinement 'SHELXL-97 (Sheldrick, 1997)'
_computing_structure_solution 'SHELXS-97 (Sheldrick, 1990)'
_diffrn_ambient_temperature 293(2)
_diffrn_measured_fraction_theta_full 0.967
_diffrn_measured_fraction_theta_max 0.967
_diffrn_radiation_monochromator graphite
_diffrn_radiation_source 'fine-focus sealed tube'
_diffrn_radiation_type CuK\a
_diffrn_radiation_wavelength 1.54178
_diffrn_reflns_av_R_equivalents 0.0290
_diffrn_reflns_av_sigmaI/netI 0.0367
_diffrn_reflns_limit_h_max 9
_diffrn_reflns_limit_h_min -6
_diffrn_reflns_limit_k_max 21
_diffrn_reflns_limit_k_min -25
_diffrn_reflns_limit_l_max 9
_diffrn_reflns_limit_l_min -9
_diffrn_reflns_number 4035
_diffrn_reflns_theta_full 62.32
_diffrn_reflns_theta_max 62.32
_diffrn_reflns_theta_min 3.89
_exptl_absorpt_coefficient_mu 0.852
_exptl_absorpt_correction_T_max 0.9196
_exptl_absorpt_correction_T_min 0.8481
_exptl_absorpt_correction_type multi-scan
_exptl_crystal_density_diffrn 1.404
_exptl_crystal_density_method 'not measured'
_exptl_crystal_F_000 656
_exptl_crystal_size_max 0.20
_exptl_crystal_size_mid 0.10
_exptl_crystal_size_min 0.10
_refine_diff_density_max 0.177
_refine_diff_density_min -0.249
_refine_diff_density_rms 0.050
_refine_ls_extinction_method none
_refine_ls_goodness_of_fit_ref 1.065
_refine_ls_hydrogen_treatment mixed
_refine_ls_matrix_type full
_refine_ls_number_parameters 210
_refine_ls_number_reflns 2275
_refine_ls_number_restraints 0
_refine_ls_restrained_S_all 1.065
_refine_ls_R_factor_all 0.0477
_refine_ls_R_factor_gt 0.0424
_refine_ls_shift/su_max 0.000
_refine_ls_shift/su_mean 0.000
_refine_ls_structure_factor_coef Fsqd
_refine_ls_weighting_details 'calc w=1/[\s^2^(Fo^2^)+(0.1000P)^2^+0.0000P] where P=(Fo^2^+2Fc^2^)/3'
_refine_ls_weighting_scheme calc
_refine_ls_wR_factor_gt 0.1335
_refine_ls_wR_factor_ref 0.1411
_reflns_number_gt 2041
_reflns_number_total 2275
_reflns_threshold_expression >2sigma(I)
_cod_data_source_file jo6b00792_si_002.cif
_cod_data_source_block zsfhjld
_cod_original_cell_volume 1478.00(10)
_cod_original_sg_symbol_H-M 'P 21/c'
_cod_database_code 4036887

loop_
_symmetry_equiv_pos_as_xyz
'x, y, z'
'-x, y+1/2, -z+1/2'
'-x, -y, -z'
'x, -y-1/2, z-1/2'

loop_
_atom_site_label
_atom_site_type_symbol
_atom_site_fract_x
_atom_site_fract_y
_atom_site_fract_z
_atom_site_U_iso_or_equiv
_atom_site_adp_type
_atom_site_occupancy
_atom_site_symmetry_multiplicity
_atom_site_calc_flag
_atom_site_refinement_flags
C13 C 0.4426(2) 0.40200(8) 0.4206(2) 0.0268(4) Uani 1 1 d .
H13 H 0.4363 0.3999 0.3078 0.032 Uiso 1 1 calc R
C9 C 0.0184(2) 0.37419(8) 0.6060(2) 0.0282(4) Uani 1 1 d .
H9 H -0.0848 0.3576 0.6078 0.034 Uiso 1 1 calc R
C11 C 0.1190(2) 0.39356(8) 0.3590(2) 0.0253(4) Uani 1 1 d .
H11 H 0.1366 0.4254 0.2869 0.030 Uiso 1 1 calc R
C12 C 0.3014(2) 0.37387(7) 0.4755(2) 0.0236(4) Uani 1 1 d .
C3 C 0.4670(2) 0.41730(7) 0.7705(2) 0.0255(4) Uani 1 1 d .
C10 C 0.0424(2) 0.42147(8) 0.4885(2) 0.0267(4) Uani 1 1 d .
H10 H -0.0584 0.4464 0.4398 0.032 Uiso 1 1 calc R
C8 C 0.1746(2) 0.36108(8) 0.7064(2) 0.0259(4) Uani 1 1 d .
H8 H 0.2030 0.3337 0.7934 0.031 Uiso 1 1 calc R
C4 C 0.5993(2) 0.43435(8) 0.7070(2) 0.0268(4) Uani 1 1 d .
C5 C 0.7533(2) 0.45477(8) 0.8190(2) 0.0326(5) Uani 1 1 d .
H5 H 0.8422 0.4661 0.7784 0.039 Uiso 1 1 calc R
C7 C 0.2972(2) 0.40008(7) 0.6498(2) 0.0233(4) Uani 1 1 d .
C2 C 0.4913(3) 0.42035(8) 0.9421(2) 0.0307(5) Uani 1 1 d .
H2 H 0.4037 0.4086 0.9842 0.037 Uiso 1 1 calc R
C6 C 0.7752(3) 0.45833(9) 0.9895(3) 0.0382(5) Uani 1 1 d .
H6 H 0.8776 0.4726 1.0626 0.046 Uiso 1 1 calc R
C14 C 0.5750(2) 0.42959(8) 0.5266(2) 0.0288(5) Uani 1 1 d .
H14 H 0.6563 0.4467 0.4842 0.035 Uiso 1 1 calc R
C1 C 0.6447(3) 0.44068(9) 1.0511(2) 0.0365(5) Uani 1 1 d .
H1 H 0.6600 0.4425 1.1659 0.044 Uiso 1 1 calc R
O1 O 0.19174(15) 0.45228(5) 0.59283(15) 0.0263(3) Uani 1 1 d .
C15 C 0.3283(2) 0.30739(8) 0.4845(2) 0.0249(4) Uani 1 1 d .
C16 C 0.0027(2) 0.34842(8) 0.2457(2) 0.0266(4) Uani 1 1 d .
O2 O -0.11568(17) 0.32467(6) 0.27609(17) 0.0359(4) Uani 1 1 d .
O3 O 0.24731(18) 0.27228(6) 0.38558(17) 0.0399(4) Uani 1 1 d .
O4 O 0.03934(16) 0.34207(6) 0.10170(16) 0.0310(3) Uani 1 1 d .
O5 O 0.46140(18) 0.29296(6) 0.61751(17) 0.0382(4) Uani 1 1 d .
C17 C 0.5024(3) 0.23076(9) 0.6338(3) 0.0434(6) Uani 1 1 d .
H17A H 0.4045 0.2090 0.6412 0.065 Uiso 1 1 calc R
H17B H 0.5973 0.2243 0.7337 0.065 Uiso 1 1 calc R
H17C H 0.5326 0.2178 0.5374 0.065 Uiso 1 1 calc R
C18 C -0.0694(3) 0.30053(9) -0.0152(2) 0.0376(5) Uani 1 1 d .
H18A H -0.0658 0.2631 0.0394 0.056 Uiso 1 1 calc R
H18B H -0.0290 0.2960 -0.1108 0.056 Uiso 1 1 calc R
H18C H -0.1852 0.3149 -0.0516 0.056 Uiso 1 1 calc R

loop_
_atom_site_aniso_label
_atom_site_aniso_U_11
_atom_site_aniso_U_22
_atom_site_aniso_U_33
_atom_site_aniso_U_23
_atom_site_aniso_U_13
_atom_site_aniso_U_12
C13 0.0278(10) 0.0259(9) 0.0278(9) 0.0002(7) 0.0101(8) 0.0003(7)
C9 0.0243(10) 0.0268(9) 0.0354(10) -0.0036(7) 0.0121(8) -0.0009(8)
C11 0.0243(10) 0.0204(9) 0.0285(9) 0.0039(7) 0.0041(8) 0.0000(7)
C12 0.0226(9) 0.0208(9) 0.0259(9) -0.0009(7) 0.0055(7) -0.0005(7)
C3 0.0259(10) 0.0190(9) 0.0292(9) 0.0004(7) 0.0047(8) 0.0030(7)
C10 0.0203(9) 0.0233(9) 0.0326(10) -0.0015(7) 0.0023(7) 0.0014(7)
C8 0.0292(10) 0.0235(9) 0.0270(9) 0.0007(7) 0.0119(8) -0.0001(8)
C4 0.0257(10) 0.0194(9) 0.0326(10) 0.0007(7) 0.0051(8) 0.0015(7)
C5 0.0275(10) 0.0243(9) 0.0421(11) 0.0004(8) 0.0049(9) -0.0016(8)
C7 0.0242(9) 0.0164(8) 0.0279(9) 0.0007(7) 0.0060(7) 0.0032(7)
C2 0.0333(11) 0.0266(9) 0.0296(10) 0.0008(8) 0.0060(8) 0.0050(8)
C6 0.0326(11) 0.0289(10) 0.0411(12) -0.0026(8) -0.0060(9) 0.0006(8)
C14 0.0258(10) 0.0262(10) 0.0361(10) 0.0020(8) 0.0121(8) -0.0008(8)
C1 0.0404(12) 0.0348(11) 0.0278(10) -0.0019(8) 0.0007(9) 0.0057(9)
O1 0.0246(7) 0.0182(6) 0.0323(7) -0.0014(5) 0.0032(5) 0.0022(5)
C15 0.0234(9) 0.0239(9) 0.0288(9) -0.0002(8) 0.0098(7) 0.0011(8)
C16 0.0278(10) 0.0223(9) 0.0274(9) 0.0032(7) 0.0052(8) 0.0019(7)
O2 0.0320(8) 0.0391(8) 0.0362(8) -0.0042(6) 0.0101(6) -0.0119(6)
O3 0.0456(9) 0.0225(7) 0.0411(8) -0.0054(6) -0.0017(7) 0.0003(6)
O4 0.0320(7) 0.0309(7) 0.0288(7) -0.0028(5) 0.0077(6) -0.0052(6)
O5 0.0326(8) 0.0232(7) 0.0471(8) -0.0019(6) -0.0046(6) 0.0064(6)
C17 0.0408(12) 0.0257(10) 0.0567(14) 0.0033(9) 0.0048(10) 0.0147(9)
C18 0.0440(12) 0.0339(11) 0.0322(10) -0.0073(9) 0.0079(9) -0.0090(9)

loop_
_atom_type_symbol
_atom_type_description
_atom_type_scat_dispersion_real
_atom_type_scat_dispersion_imag
_atom_type_scat_source
C C 0.0181 0.0091 'International Tables Vol C Tables 4.2.6.8 and 6.1.1.4'
H H 0.0000 0.0000 'International Tables Vol C Tables 4.2.6.8 and 6.1.1.4'
O O 0.0492 0.0322 'International Tables Vol C Tables 4.2.6.8 and 6.1.1.4'

loop_
_geom_angle_atom_site_label_1
_geom_angle_atom_site_label_2
_geom_angle_atom_site_label_3
_geom_angle
C14 C13 C12 122.79(16)
C8 C9 C10 106.06(15)
C16 C11 C10 113.74(14)
C16 C11 C12 119.17(14)
C10 C11 C12 101.31(13)
C13 C12 C15 108.72(15)
C13 C12 C11 111.17(14)
C15 C12 C11 114.01(14)
C13 C12 C7 110.90(14)
C15 C12 C7 111.74(14)
C11 C12 C7 100.13(13)
C2 C3 C4 119.83(17)
C2 C3 C7 121.12(16)
C4 C3 C7 118.91(15)
O1 C10 C9 102.01(13)
O1 C10 C11 99.82(13)
C9 C10 C11 109.12(14)
C9 C8 C7 105.83(15)
C5 C4 C3 118.81(17)
C5 C4 C14 121.45(17)
C3 C4 C14 119.73(16)
C6 C5 C4 120.82(18)
O1 C7 C3 109.97(13)
O1 C7 C8 101.16(13)
C3 C7 C8 120.56(14)
O1 C7 C12 100.59(12)
C3 C7 C12 116.02(14)
C8 C7 C12 105.77(14)
C1 C2 C3 120.53(18)
C1 C6 C5 119.89(18)
C13 C14 C4 123.05(16)
C6 C1 C2 120.11(18)
C10 O1 C7 96.28(12)
O3 C15 O5 123.36(16)
O3 C15 C12 125.95(16)
O5 C15 C12 110.66(15)
O2 C16 O4 124.23(16)
O2 C16 C11 124.24(17)
O4 C16 C11 111.31(15)
C16 O4 C18 114.55(14)
C15 O5 C17 115.06(15)

loop_
_geom_bond_atom_site_label_1
_geom_bond_atom_site_label_2
_geom_bond_distance
C13 C14 1.327(3)
C13 C12 1.511(2)
C9 C8 1.329(3)
C9 C10 1.508(3)
C11 C16 1.516(2)
C11 C10 1.544(3)
C11 C12 1.575(2)
C12 C15 1.524(2)
C12 C7 1.584(2)
C3 C2 1.388(3)
C3 C4 1.401(3)
C3 C7 1.496(2)
C10 O1 1.444(2)
C8 C7 1.520(2)
C4 C5 1.397(3)
C4 C14 1.463(3)
C5 C6 1.383(3)
C7 O1 1.457(2)
C2 C1 1.383(3)
C6 C1 1.381(3)
C15 O3 1.192(2)
C15 O5 1.335(2)
C16 O2 1.203(2)
C16 O4 1.335(2)
O4 C18 1.449(2)
O5 C17 1.448(2)
